data_7118369
loop_
_publ_author_name
'Yanai, Hikaru'
'Kobayashi, Osamu'
'Takada, Kenji'
'Isono, Takuya'
'Satoh, Toshifumi'
'Matsumoto, Takashi'

_publ_section_title
;
 Sequential Mukaiyama-Michael reaction induced by carbon acids.
;
_journal_issue 16
_journal_name_full 'Chemical communications (Cambridge, England)'
_journal_page_first 3280
_journal_page_last 3283
_journal_paper_doi 10.1039/c5cc10115h
_journal_volume 52
_journal_year 2016
_chemical_formula_moiety 'C22 H20 O6'
_chemical_formula_sum 'C22 H20 O6'
_chemical_formula_weight 380.38
_chemical_melting_point 86.0
_chemical_name_systematic
;
Ethyl 2-((2S*,3'R*,4'S*)-2',4-dioxo-[2,3'-bichroman]-4'-yl)acetate
;
_space_group_IT_number 29
_symmetry_cell_setting orthorhombic
_symmetry_space_group_name_Hall 'P 2c -2ac'
_symmetry_space_group_name_H-M 'P c a 21'
_atom_sites_solution_hydrogens geom
_atom_sites_solution_primary direct
_atom_sites_solution_secondary difmap
_audit_creation_date 'January 29 2015'
_audit_creation_method SHELXL-97
_audit_update_record
;
2015-12-03 deposited with the CCDC.
2015-12-21 downloaded from the CCDC.
;
_cell_angle_alpha 90.00
_cell_angle_beta 90.00
_cell_angle_gamma 90.00
_cell_formula_units_Z 8
_cell_length_a 34.732(4)
_cell_length_b 13.1317(14)
_cell_length_c 8.2791(9)
_cell_measurement_reflns_used 5244
_cell_measurement_temperature 90
_cell_measurement_theta_max 26.21
_cell_measurement_theta_min 2.35
_cell_volume 3776.0(7)
_computing_cell_refinement 'APEX2 (Bruker AXS, 2006)'
_computing_data_collection 'APEX2 (Bruker AXS, 2006)'
_computing_data_reduction 'SAINT (Bruker AXS, 2004)'
_computing_molecular_graphics 'XSHEL (Bruker AXS,2002)'
_computing_publication_material 'XCIF (Bruker AXS, 2001)'
_computing_structure_refinement 'SHELXL-97 (Sheldrick, 1997)'
_computing_structure_solution 'SHELXS-97 (Sheldrick, 1997)'
_diffrn_ambient_temperature 90
_diffrn_detector_area_resol_mean 8.333
_diffrn_measured_fraction_theta_full 0.999
_diffrn_measured_fraction_theta_max 0.999
_diffrn_measurement_device_type 'Bruker APEXII CCD area detector'
_diffrn_measurement_method 'phi and omega scans'
_diffrn_radiation_monochromator 'Bruker Helios multilayer confocal mirror'
_diffrn_radiation_source 'Bruker TXS fine-focus rotating anode'
_diffrn_radiation_type MoK\a
_diffrn_radiation_wavelength 0.71073
_diffrn_reflns_av_R_equivalents 0.0324
_diffrn_reflns_av_sigmaI/netI 0.0381
_diffrn_reflns_limit_h_max 39
_diffrn_reflns_limit_h_min -41
_diffrn_reflns_limit_k_max 15
_diffrn_reflns_limit_k_min -11
_diffrn_reflns_limit_l_max 9
_diffrn_reflns_limit_l_min -9
_diffrn_reflns_number 17978
_diffrn_reflns_theta_full 25.03
_diffrn_reflns_theta_max 25.03
_diffrn_reflns_theta_min 1.17
_exptl_absorpt_coefficient_mu 0.098
_exptl_absorpt_correction_T_max 0.9951
_exptl_absorpt_correction_T_min 0.9827
_exptl_absorpt_correction_type analytical
_exptl_absorpt_process_details
;
Crystal Faces plugin in Bruker APEX2 software
;
_exptl_crystal_colour colourless
_exptl_crystal_density_diffrn 1.338
_exptl_crystal_density_method 'not measured'
_exptl_crystal_description block
_exptl_crystal_F_000 1600
_exptl_crystal_size_max 0.18
_exptl_crystal_size_mid 0.07
_exptl_crystal_size_min 0.05
_refine_diff_density_max 0.150
_refine_diff_density_min -0.163
_refine_diff_density_rms 0.034
_refine_ls_abs_structure_details 'Flack H D (1983), Acta Cryst. A39, 876-881'
_refine_ls_abs_structure_Flack -0.1(6)
_refine_ls_extinction_method none
_refine_ls_goodness_of_fit_ref 1.003
_refine_ls_hydrogen_treatment constr
_refine_ls_matrix_type full
_refine_ls_number_parameters 507
_refine_ls_number_reflns 6383
_refine_ls_number_restraints 1
_refine_ls_restrained_S_all 1.002
_refine_ls_R_factor_all 0.0394
_refine_ls_R_factor_gt 0.0330
_refine_ls_shift/su_max 0.001
_refine_ls_shift/su_mean 0.000
_refine_ls_structure_factor_coef Fsqd
_refine_ls_weighting_details 'calc w=1/[\s^2^(Fo^2^)+(0.0377P)^2^+0.5188P] where P=(Fo^2^+2Fc^2^)/3'
_refine_ls_weighting_scheme calc
_refine_ls_wR_factor_gt 0.0722
_refine_ls_wR_factor_ref 0.0754
_reflns_number_gt 5777
_reflns_number_total 6383
_reflns_threshold_expression >2sigma(I)
_cod_data_source_file c5cc10115h2.cif
_cod_data_source_block anti-17a
_cod_depositor_comments 'Adding full bibliography for 7118367--7118375.cif.'
_cod_original_sg_symbol_Hall 'P 2c -2ac '
_cod_original_sg_symbol_H-M 'P c a 21    '
_cod_database_code 7118369

loop_
_symmetry_equiv_pos_as_xyz
'x, y, z'
'-x, -y, z+1/2'
'x+1/2, -y, z'
'-x+1/2, y, z+1/2'

loop_
_atom_site_label
_atom_site_type_symbol
_atom_site_fract_x
_atom_site_fract_y
_atom_site_fract_z
_atom_site_U_iso_or_equiv
_atom_site_adp_type
_atom_site_occupancy
_atom_site_symmetry_multiplicity
_atom_site_calc_flag
_atom_site_refinement_flags
C1 C 0.69170(5) 0.44787(14) 0.4077(3) 0.0185(4) Uani 1 1 d .
C2 C 0.70592(5) 0.47805(14) 0.5741(2) 0.0152(4) Uani 1 1 d .
H2 H 0.7343 0.4899 0.5677 0.018 Uiso 1 1 calc R
C3 C 0.69855(5) 0.39148(14) 0.6947(2) 0.0154(4) Uani 1 1 d .
H3 H 0.7055 0.4150 0.8058 0.019 Uiso 1 1 calc R
C4 C 0.65618(5) 0.36536(14) 0.6897(2) 0.0144(4) Uani 1 1 d .
C5 C 0.63475(6) 0.33597(14) 0.8243(3) 0.0192(4) Uani 1 1 d .
H5 H 0.6468 0.3322 0.9272 0.023 Uiso 1 1 calc R
C6 C 0.59600(6) 0.31215(15) 0.8090(3) 0.0220(5) Uani 1 1 d .
H6 H 0.5816 0.2918 0.9010 0.026 Uiso 1 1 calc R
C7 C 0.57837(6) 0.31813(15) 0.6592(3) 0.0253(5) Uani 1 1 d .
H7 H 0.5518 0.3022 0.6492 0.030 Uiso 1 1 calc R
C8 C 0.59903(6) 0.34697(15) 0.5244(3) 0.0223(5) Uani 1 1 d .
H8 H 0.5870 0.3506 0.4214 0.027 Uiso 1 1 calc R
C9 C 0.63748(6) 0.37035(14) 0.5426(2) 0.0177(4) Uani 1 1 d .
C10 C 0.68663(5) 0.57754(14) 0.6263(2) 0.0147(4) Uani 1 1 d .
H10 H 0.6585 0.5648 0.6413 0.018 Uiso 1 1 calc R
C11 C 0.69171(6) 0.66531(15) 0.5094(2) 0.0166(4) Uani 1 1 d .
H11A H 0.7195 0.6779 0.4914 0.020 Uiso 1 1 calc R
H11B H 0.6799 0.6478 0.4042 0.020 Uiso 1 1 calc R
C12 C 0.67303(5) 0.76010(15) 0.5763(2) 0.0165(4) Uani 1 1 d .
C13 C 0.67201(5) 0.76680(14) 0.7543(2) 0.0147(4) Uani 1 1 d .
C14 C 0.65668(5) 0.85291(14) 0.8305(3) 0.0178(4) Uani 1 1 d .
H14 H 0.6449 0.9050 0.7679 0.021 Uiso 1 1 calc R
C15 C 0.65858(5) 0.86237(15) 0.9964(3) 0.0196(5) Uani 1 1 d .
H15 H 0.6481 0.9207 1.0480 0.023 Uiso 1 1 calc R
C16 C 0.67599(6) 0.78591(15) 1.0880(3) 0.0210(5) Uani 1 1 d .
H16 H 0.6775 0.7929 1.2020 0.025 Uiso 1 1 calc R
C17 C 0.69107(6) 0.70019(15) 1.0148(2) 0.0188(4) Uani 1 1 d .
H17 H 0.7030 0.6487 1.0779 0.023 Uiso 1 1 calc R
C18 C 0.68861(5) 0.69000(14) 0.8481(2) 0.0155(4) Uani 1 1 d .
C19 C 0.72309(5) 0.29865(14) 0.6507(2) 0.0158(4) Uani 1 1 d .
H19A H 0.7141 0.2708 0.5461 0.019 Uiso 1 1 calc R
H19B H 0.7502 0.3203 0.6373 0.019 Uiso 1 1 calc R
C20 C 0.72116(5) 0.21655(14) 0.7763(2) 0.0145(4) Uani 1 1 d .
C21 C 0.73234(6) 0.04229(14) 0.8326(3) 0.0197(4) Uani 1 1 d .
H21A H 0.7063 0.0274 0.8750 0.024 Uiso 1 1 calc R
H21B H 0.7492 0.0614 0.9242 0.024 Uiso 1 1 calc R
C22 C 0.74833(6) -0.04955(14) 0.7472(3) 0.0244(5) Uani 1 1 d .
H22A H 0.7316 -0.0673 0.6562 0.037 Uiso 1 1 calc R
H22B H 0.7496 -0.1069 0.8227 0.037 Uiso 1 1 calc R
H22C H 0.7743 -0.0342 0.7072 0.037 Uiso 1 1 calc R
C1B C 0.56796(6) 0.98721(14) 0.5921(3) 0.0195(5) Uani 1 1 d .
C2B C 0.54955(5) 0.95297(14) 0.4345(2) 0.0153(4) Uani 1 1 d .
H2B H 0.5222 0.9335 0.4562 0.018 Uiso 1 1 calc R
C3B C 0.54999(5) 1.04096(14) 0.3126(2) 0.0148(4) Uani 1 1 d .
H3B H 0.5400 1.0165 0.2062 0.018 Uiso 1 1 calc R
C4B C 0.59107(5) 1.07513(14) 0.2940(3) 0.0180(4) Uani 1 1 d .
C5B C 0.60691(6) 1.10684(16) 0.1474(3) 0.0263(5) Uani 1 1 d .
H5B H 0.5915 1.1071 0.0528 0.032 Uiso 1 1 calc R
C6B C 0.64483(7) 1.13790(17) 0.1388(3) 0.0364(7) Uani 1 1 d .
H6B H 0.6553 1.1599 0.0387 0.044 Uiso 1 1 calc R
C7B C 0.66747(6) 1.13695(17) 0.2757(4) 0.0402(7) Uani 1 1 d .
H7B H 0.6935 1.1589 0.2693 0.048 Uiso 1 1 calc R
C8B C 0.65278(6) 1.10437(16) 0.4222(3) 0.0320(6) Uani 1 1 d .
H8B H 0.6684 1.1029 0.5162 0.038 Uiso 1 1 calc R
C9B C 0.61473(5) 1.07401(14) 0.4280(3) 0.0204(5) Uani 1 1 d .
C10B C 0.57138(5) 0.85876(15) 0.3752(2) 0.0149(4) Uani 1 1 d .
H10B H 0.5993 0.8762 0.3637 0.018 Uiso 1 1 calc R
C11B C 0.56744(6) 0.76903(15) 0.4896(2) 0.0179(4) Uani 1 1 d .
H11C H 0.5794 0.7864 0.5946 0.022 Uiso 1 1 calc R
H11D H 0.5398 0.7549 0.5087 0.022 Uiso 1 1 calc R
C12B C 0.58634(5) 0.67578(14) 0.4223(3) 0.0166(4) Uani 1 1 d .
C13B C 0.58707(5) 0.66869(14) 0.2454(2) 0.0144(4) Uani 1 1 d .
C14B C 0.60204(5) 0.58244(15) 0.1681(2) 0.0183(4) Uani 1 1 d .
H14B H 0.6128 0.5290 0.2309 0.022 Uiso 1 1 calc R
C15B C 0.60131(5) 0.57402(16) 0.0027(3) 0.0200(4) Uani 1 1 d .
H15B H 0.6114 0.5151 -0.0488 0.024 Uiso 1 1 calc R
C16B C 0.58555(5) 0.65336(15) -0.0891(3) 0.0197(4) Uani 1 1 d .
H16B H 0.5850 0.6479 -0.2035 0.024 Uiso 1 1 calc R
C17B C 0.57084(5) 0.73938(16) -0.0157(2) 0.0171(4) Uani 1 1 d .
H17B H 0.5604 0.7930 -0.0790 0.020 Uiso 1 1 calc R
C18B C 0.57154(5) 0.74667(14) 0.1518(2) 0.0146(4) Uani 1 1 d .
C19B C 0.52437(5) 1.12832(14) 0.3752(2) 0.0169(4) Uani 1 1 d .
H19C H 0.4982 1.1018 0.3964 0.020 Uiso 1 1 calc R
H19D H 0.5350 1.1538 0.4787 0.020 Uiso 1 1 calc R
C20B C 0.52181(5) 1.21507(15) 0.2573(3) 0.0170(4) Uani 1 1 d .
C21B C 0.51243(6) 1.39387(14) 0.2337(3) 0.0239(5) Uani 1 1 d .
H21C H 0.4895 1.3871 0.1635 0.029 Uiso 1 1 calc R
H21D H 0.5354 1.4026 0.1643 0.029 Uiso 1 1 calc R
C22B C 0.50796(6) 1.48400(16) 0.3450(3) 0.0283(5) Uani 1 1 d .
H22D H 0.4850 1.4746 0.4124 0.042 Uiso 1 1 calc R
H22E H 0.5052 1.5462 0.2807 0.042 Uiso 1 1 calc R
H22F H 0.5308 1.4897 0.4141 0.042 Uiso 1 1 calc R
O1 O 0.70782(4) 0.46573(11) 0.28281(16) 0.0245(3) Uani 1 1 d .
O2 O 0.65726(4) 0.39780(10) 0.40045(16) 0.0197(3) Uani 1 1 d .
O3 O 0.66046(4) 0.82695(10) 0.48843(16) 0.0213(3) Uani 1 1 d .
O4 O 0.70334(4) 0.60323(10) 0.78130(16) 0.0177(3) Uani 1 1 d .
O5 O 0.71321(4) 0.23017(10) 0.91690(16) 0.0189(3) Uani 1 1 d .
O6 O 0.73060(4) 0.12508(9) 0.71513(16) 0.0168(3) Uani 1 1 d .
O1B O 0.55626(4) 0.96727(11) 0.72483(18) 0.0295(4) Uani 1 1 d .
O2B O 0.60063(4) 1.04413(10) 0.58005(18) 0.0230(3) Uani 1 1 d .
O3B O 0.59919(4) 0.60862(10) 0.51072(16) 0.0208(3) Uani 1 1 d .
O4B O 0.55608(4) 0.83331(10) 0.21840(15) 0.0163(3) Uani 1 1 d .
O5B O 0.52358(4) 1.20758(10) 0.11231(17) 0.0234(3) Uani 1 1 d .
O6B O 0.51667(4) 1.30409(9) 0.33468(17) 0.0201(3) Uani 1 1 d .

loop_
_atom_site_aniso_label
_atom_site_aniso_U_11
_atom_site_aniso_U_22
_atom_site_aniso_U_33
_atom_site_aniso_U_23
_atom_site_aniso_U_13
_atom_site_aniso_U_12
C1 0.0205(10) 0.0117(10) 0.0234(12) -0.0008(9) 0.0013(10) 0.0040(8)
C2 0.0130(9) 0.0146(10) 0.0179(10) -0.0009(9) -0.0005(8) 0.0006(8)
C3 0.0164(10) 0.0131(10) 0.0168(10) -0.0017(8) 0.0007(8) 0.0009(8)
C4 0.0164(9) 0.0071(9) 0.0196(11) -0.0020(8) 0.0013(8) 0.0031(8)
C5 0.0231(11) 0.0111(10) 0.0234(11) -0.0006(9) 0.0037(9) 0.0044(8)
C6 0.0186(11) 0.0157(10) 0.0318(13) 0.0006(10) 0.0071(10) 0.0028(8)
C7 0.0150(10) 0.0165(11) 0.0445(14) -0.0049(10) 0.0007(10) 0.0002(8)
C8 0.0197(11) 0.0178(11) 0.0295(13) -0.0021(9) -0.0063(9) 0.0002(9)
C9 0.0199(10) 0.0104(10) 0.0228(12) -0.0011(8) 0.0007(9) 0.0021(8)
C10 0.0154(9) 0.0163(10) 0.0126(10) 0.0011(8) -0.0016(8) -0.0018(8)
C11 0.0183(10) 0.0149(10) 0.0167(10) -0.0010(9) -0.0003(8) 0.0006(8)
C12 0.0151(10) 0.0144(10) 0.0200(11) 0.0011(9) -0.0014(9) -0.0023(8)
C13 0.0144(9) 0.0125(10) 0.0173(11) -0.0004(8) 0.0020(8) -0.0038(8)
C14 0.0178(10) 0.0137(10) 0.0219(11) 0.0011(9) 0.0019(9) -0.0021(8)
C15 0.0196(10) 0.0147(10) 0.0244(12) -0.0046(9) 0.0041(9) -0.0049(9)
C16 0.0257(11) 0.0209(11) 0.0164(11) -0.0032(9) 0.0030(9) -0.0067(9)
C17 0.0217(11) 0.0164(11) 0.0183(11) 0.0042(9) -0.0015(9) -0.0030(9)
C18 0.0139(10) 0.0122(10) 0.0203(11) -0.0001(8) 0.0012(8) -0.0020(8)
C19 0.0160(9) 0.0140(10) 0.0173(11) 0.0000(8) -0.0003(8) 0.0005(8)
C20 0.0093(9) 0.0157(10) 0.0184(11) -0.0015(8) -0.0011(8) -0.0009(8)
C21 0.0242(11) 0.0144(10) 0.0205(11) 0.0048(9) 0.0018(9) -0.0002(8)
C22 0.0296(11) 0.0149(10) 0.0288(12) 0.0032(9) 0.0039(10) 0.0025(9)
C1B 0.0259(11) 0.0121(10) 0.0206(12) 0.0006(9) 0.0017(9) 0.0063(9)
C2B 0.0134(9) 0.0140(10) 0.0185(10) 0.0002(9) 0.0013(8) -0.0012(8)
C3B 0.0148(10) 0.0132(10) 0.0162(11) -0.0001(8) -0.0001(8) 0.0008(8)
C4B 0.0162(10) 0.0093(9) 0.0285(12) 0.0013(8) 0.0030(9) 0.0036(8)
C5B 0.0272(12) 0.0179(11) 0.0337(13) 0.0080(10) 0.0108(10) 0.0095(9)
C6B 0.0306(13) 0.0179(12) 0.0607(18) 0.0131(12) 0.0238(13) 0.0072(10)
C7B 0.0160(11) 0.0150(12) 0.090(2) 0.0060(13) 0.0148(14) 0.0003(9)
C8B 0.0194(11) 0.0163(11) 0.0604(17) -0.0012(12) -0.0081(12) 0.0009(9)
C9B 0.0198(10) 0.0100(10) 0.0313(12) 0.0005(9) 0.0000(10) 0.0018(8)
C10B 0.0130(9) 0.0163(10) 0.0154(11) 0.0002(8) 0.0003(8) -0.0010(8)
C11B 0.0223(10) 0.0156(11) 0.0159(10) 0.0016(9) 0.0019(9) 0.0017(8)
C12B 0.0144(9) 0.0150(10) 0.0203(11) 0.0022(9) 0.0005(9) -0.0042(8)
C13B 0.0124(9) 0.0125(10) 0.0183(10) 0.0021(8) -0.0006(8) -0.0033(8)
C14B 0.0163(10) 0.0157(11) 0.0229(12) 0.0026(9) 0.0011(9) -0.0006(8)
C15B 0.0210(10) 0.0170(11) 0.0221(11) -0.0044(9) 0.0018(9) 0.0009(9)
C16B 0.0196(10) 0.0222(11) 0.0173(11) -0.0008(9) 0.0003(9) -0.0023(9)
C17B 0.0161(10) 0.0182(11) 0.0169(11) 0.0017(8) -0.0021(8) 0.0004(8)
C18B 0.0096(9) 0.0149(10) 0.0193(11) -0.0004(8) 0.0009(8) -0.0023(8)
C19B 0.0149(10) 0.0154(10) 0.0205(11) -0.0013(8) 0.0004(8) 0.0027(8)
C20B 0.0097(9) 0.0152(11) 0.0262(13) -0.0027(9) -0.0021(9) 0.0015(8)
C21B 0.0262(11) 0.0150(11) 0.0305(13) 0.0046(9) -0.0059(10) -0.0016(9)
C22B 0.0251(12) 0.0179(11) 0.0420(14) -0.0014(10) -0.0041(11) 0.0010(9)
O1 0.0317(8) 0.0247(8) 0.0170(8) 0.0008(6) 0.0064(7) 0.0025(7)
O2 0.0205(7) 0.0211(7) 0.0176(8) 0.0002(6) -0.0013(6) -0.0007(6)
O3 0.0301(8) 0.0151(7) 0.0187(8) 0.0032(6) -0.0032(6) 0.0034(6)
O4 0.0231(7) 0.0142(7) 0.0159(7) -0.0026(6) -0.0037(6) 0.0045(6)
O5 0.0184(7) 0.0217(7) 0.0164(8) -0.0010(6) -0.0012(6) 0.0014(6)
O6 0.0208(7) 0.0118(7) 0.0178(7) 0.0013(6) 0.0003(6) 0.0009(6)
O1B 0.0468(9) 0.0254(8) 0.0163(8) 0.0003(7) 0.0058(7) 0.0028(7)
O2B 0.0252(8) 0.0208(8) 0.0229(8) -0.0019(6) -0.0072(6) -0.0002(6)
O3B 0.0273(8) 0.0165(8) 0.0187(8) 0.0035(6) -0.0013(6) 0.0027(6)
O4B 0.0200(7) 0.0141(7) 0.0148(7) 0.0002(6) -0.0017(6) 0.0030(6)
O5B 0.0269(8) 0.0214(8) 0.0220(9) 0.0019(6) -0.0053(7) 0.0061(6)
O6B 0.0218(7) 0.0130(7) 0.0255(8) -0.0007(6) -0.0026(6) 0.0015(6)

loop_
_atom_type_symbol
_atom_type_description
_atom_type_scat_dispersion_real
_atom_type_scat_dispersion_imag
_atom_type_scat_source
C C 0.0033 0.0016 'International Tables Vol C Tables 4.2.6.8 and 6.1.1.4'
H H 0.0000 0.0000 'International Tables Vol C Tables 4.2.6.8 and 6.1.1.4'
O O 0.0106 0.0060 'International Tables Vol C Tables 4.2.6.8 and 6.1.1.4'

loop_
_geom_angle_atom_site_label_1
_geom_angle_atom_site_label_2
_geom_angle_atom_site_label_3
_geom_angle
O1 C1 O2 117.74(19)
O1 C1 C2 125.47(17)
O2 C1 C2 116.78(17)
C1 C2 C10 109.68(15)
C1 C2 C3 110.08(16)
C10 C2 C3 112.06(15)
C1 C2 H2 108.3
C10 C2 H2 108.3
C3 C2 H2 108.3
C4 C3 C19 110.77(15)
C4 C3 C2 108.22(15)
C19 C3 C2 110.01(15)
C4 C3 H3 109.3
C19 C3 H3 109.3
C2 C3 H3 109.3
C9 C4 C5 117.81(17)
C9 C4 C3 118.12(17)
C5 C4 C3 124.08(18)
C6 C5 C4 120.4(2)
C6 C5 H5 119.8
C4 C5 H5 119.8
C7 C6 C5 119.9(2)
C7 C6 H6 120.1
C5 C6 H6 120.1
C8 C7 C6 120.67(18)
C8 C7 H7 119.7
C6 C7 H7 119.7
C9 C8 C7 118.4(2)
C9 C8 H8 120.8
C7 C8 H8 120.8
C8 C9 C4 122.80(19)
C8 C9 O2 115.93(18)
C4 C9 O2 121.25(16)
O4 C10 C11 110.01(15)
O4 C10 C2 105.87(15)
C11 C10 C2 114.71(16)
O4 C10 H10 108.7
C11 C10 H10 108.7
C2 C10 H10 108.7
C12 C11 C10 110.04(16)
C12 C11 H11A 109.7
C10 C11 H11A 109.7
C12 C11 H11B 109.7
C10 C11 H11B 109.7
H11A C11 H11B 108.2
O3 C12 C13 122.91(18)
O3 C12 C11 121.86(19)
C13 C12 C11 115.21(17)
C18 C13 C14 119.30(18)
C18 C13 C12 120.11(18)
C14 C13 C12 120.46(18)
C15 C14 C13 120.19(19)
C15 C14 H14 119.9
C13 C14 H14 119.9
C14 C15 C16 119.77(19)
C14 C15 H15 120.1
C16 C15 H15 120.1
C17 C16 C15 120.8(2)
C17 C16 H16 119.6
C15 C16 H16 119.6
C16 C17 C18 119.41(19)
C16 C17 H17 120.3
C18 C17 H17 120.3
O4 C18 C17 117.36(17)
O4 C18 C13 122.11(18)
C17 C18 C13 120.52(18)
C20 C19 C3 112.50(15)
C20 C19 H19A 109.1
C3 C19 H19A 109.1
C20 C19 H19B 109.1
C3 C19 H19B 109.1
H19A C19 H19B 107.8
O5 C20 O6 123.40(18)
O5 C20 C19 124.84(18)
O6 C20 C19 111.72(16)
O6 C21 C22 107.44(17)
O6 C21 H21A 110.2
C22 C21 H21A 110.2
O6 C21 H21B 110.2
C22 C21 H21B 110.2
H21A C21 H21B 108.5
C21 C22 H22A 109.5
C21 C22 H22B 109.5
H22A C22 H22B 109.5
C21 C22 H22C 109.5
H22A C22 H22C 109.5
H22B C22 H22C 109.5
O1B C1B O2B 117.92(19)
O1B C1B C2B 125.36(19)
O2B C1B C2B 116.71(17)
C1B C2B C10B 107.79(15)
C1B C2B C3B 109.72(15)
C10B C2B C3B 113.15(16)
C1B C2B H2B 108.7
C10B C2B H2B 108.7
C3B C2B H2B 108.7
C4B C3B C2B 107.55(15)
C4B C3B C19B 111.10(15)
C2B C3B C19B 109.50(15)
C4B C3B H3B 109.6
C2B C3B H3B 109.6
C19B C3B H3B 109.6
C9B C4B C5B 117.84(18)
C9B C4B C3B 118.64(18)
C5B C4B C3B 123.51(19)
C6B C5B C4B 120.6(2)
C6B C5B H5B 119.7
C4B C5B H5B 119.7
C7B C6B C5B 119.9(2)
C7B C6B H6B 120.1
C5B C6B H6B 120.1
C8B C7B C6B 120.8(2)
C8B C7B H7B 119.6
C6B C7B H7B 119.6
C7B C8B C9B 118.2(2)
C7B C8B H8B 120.9
C9B C8B H8B 120.9
C4B C9B C8B 122.6(2)
C4B C9B O2B 120.99(16)
C8B C9B O2B 116.4(2)
O4B C10B C11B 110.40(16)
O4B C10B C2B 107.05(15)
C11B C10B C2B 112.50(16)
O4B C10B H10B 108.9
C11B C10B H10B 108.9
C2B C10B H10B 108.9
C12B C11B C10B 111.29(16)
C12B C11B H11C 109.4
C10B C11B H11C 109.4
C12B C11B H11D 109.4
C10B C11B H11D 109.4
H11C C11B H11D 108.0
O3B C12B C13B 122.84(18)
O3B C12B C11B 121.59(19)
C13B C12B C11B 115.53(17)
C18B C13B C14B 118.95(18)
C18B C13B C12B 120.13(18)
C14B C13B C12B 120.89(17)
C15B C14B C13B 120.89(19)
C15B C14B H14B 119.6
C13B C14B H14B 119.6
C14B C15B C16B 119.20(19)
C14B C15B H15B 120.4
C16B C15B H15B 120.4
C17B C16B C15B 120.9(2)
C17B C16B H16B 119.5
C15B C16B H16B 119.5
C16B C17B C18B 119.3(2)
C16B C17B H17B 120.4
C18B C17B H17B 120.4
O4B C18B C17B 116.79(17)
O4B C18B C13B 122.47(17)
C17B C18B C13B 120.74(19)
C20B C19B C3B 112.33(16)
C20B C19B H19C 109.1
C3B C19B H19C 109.1
C20B C19B H19D 109.1
C3B C19B H19D 109.1
H19C C19B H19D 107.9
O5B C20B O6B 123.48(18)
O5B C20B C19B 125.57(18)
O6B C20B C19B 110.94(17)
O6B C21B C22B 107.21(18)
O6B C21B H21C 110.3
C22B C21B H21C 110.3
O6B C21B H21D 110.3
C22B C21B H21D 110.3
H21C C21B H21D 108.5
C21B C22B H22D 109.5
C21B C22B H22E 109.5
H22D C22B H22E 109.5
C21B C22B H22F 109.5
H22D C22B H22F 109.5
H22E C22B H22F 109.5
C1 O2 C9 120.88(15)
C18 O4 C10 113.77(14)
C20 O6 C21 115.12(14)
C1B O2B C9B 120.55(15)
C18B O4B C10B 114.16(14)
C20B O6B C21B 116.41(16)

loop_
_geom_bond_atom_site_label_1
_geom_bond_atom_site_label_2
_geom_bond_distance
C1 O1 1.199(2)
C1 O2 1.366(2)
C1 C2 1.517(3)
C2 C10 1.531(3)
C2 C3 1.534(3)
C2 H2 1.0000
C3 C4 1.512(2)
C3 C19 1.531(2)
C3 H3 1.0000
C4 C9 1.381(3)
C4 C5 1.395(3)
C5 C6 1.388(3)
C5 H5 0.9500
C6 C7 1.385(3)
C6 H6 0.9500
C7 C8 1.380(3)
C7 H7 0.9500
C8 C9 1.378(3)
C8 H8 0.9500
C9 O2 1.410(2)
C10 O4 1.449(2)
C10 C11 1.515(3)
C10 H10 1.0000
C11 C12 1.509(3)
C11 H11A 0.9900
C11 H11B 0.9900
C12 O3 1.221(2)
C12 C13 1.477(3)
C13 C18 1.397(3)
C13 C14 1.400(3)
C14 C15 1.380(3)
C14 H14 0.9500
C15 C16 1.396(3)
C15 H15 0.9500
C16 C17 1.382(3)
C16 H16 0.9500
C17 C18 1.389(3)
C17 H17 0.9500
C18 O4 1.366(2)
C19 C20 1.499(3)
C19 H19A 0.9900
C19 H19B 0.9900
C20 O5 1.209(2)
C20 O6 1.344(2)
C21 O6 1.460(2)
C21 C22 1.504(3)
C21 H21A 0.9900
C21 H21B 0.9900
C22 H22A 0.9800
C22 H22B 0.9800
C22 H22C 0.9800
C1B O1B 1.201(3)
C1B O2B 1.363(2)
C1B C2B 1.521(3)
C2B C10B 1.532(3)
C2B C3B 1.534(3)
C2B H2B 1.0000
C3B C4B 1.504(3)
C3B C19B 1.541(3)
C3B H3B 1.0000
C4B C9B 1.380(3)
C4B C5B 1.396(3)
C5B C6B 1.381(3)
C5B H5B 0.9500
C6B C7B 1.380(4)
C6B H6B 0.9500
C7B C8B 1.383(4)
C7B H7B 0.9500
C8B C9B 1.381(3)
C8B H8B 0.9500
C9B O2B 1.407(2)
C10B O4B 1.442(2)
C10B C11B 1.518(3)
C10B H10B 1.0000
C11B C12B 1.497(3)
C11B H11C 0.9900
C11B H11D 0.9900
C12B O3B 1.230(2)
C12B C13B 1.468(3)
C13B C18B 1.393(3)
C13B C14B 1.401(3)
C14B C15B 1.374(3)
C14B H14B 0.9500
C15B C16B 1.401(3)
C15B H15B 0.9500
C16B C17B 1.381(3)
C16B H16B 0.9500
C17B C18B 1.390(3)
C17B H17B 0.9500
C18B O4B 1.374(2)
C19B C20B 1.503(3)
C19B H19C 0.9900
C19B H19D 0.9900
C20B O5B 1.206(2)
C20B O6B 1.345(2)
C21B O6B 1.453(2)
C21B C22B 1.508(3)
C21B H21C 0.9900
C21B H21D 0.9900
C22B H22D 0.9800
C22B H22E 0.9800
C22B H22F 0.9800
